data_7720346
loop_
_publ_author_name
'Kiriukhina, G. V.'
'Yakubovich, O. V.'
'Shvanskaya, L. V.'
'Vasiliev, A. N.'

_publ_section_title
;
 Crystal structure and physical properties of shchurovskyite-related
 K<sub>2</sub>CaCu<sub>6</sub>O<sub>2</sub>(PO<sub>4</sub>)<sub>4</sub>.
;
_journal_issue 12
_journal_name_full 'Dalton transactions (Cambridge, England : 2003)'
_journal_page_first 4951
_journal_page_last 4960
_journal_paper_doi 10.1039/d6dt00109b
_journal_volume 55
_journal_year 2026
_chemical_compound_source 'analogue of fumarolic shchurovskyite'
_chemical_formula_sum 'Ca0.87 Cu6.13 K2 O18 P4'
_chemical_formula_weight 914.45
_chemical_name_common 'potassium calcium copper oxyphosphate'
_space_group_crystal_system monoclinic
_space_group_IT_number 13
_space_group_name_Hall '-P 2yc'
_space_group_name_H-M_alt 'P 1 2/c 1'
_atom_sites_solution_primary direct
_atom_sites_solution_secondary difmap
_audit_creation_method SHELXL-2018/3
_audit_update_record
;
2025-11-26 deposited with the CCDC.	2026-02-26 downloaded from the CCDC.
;
_cell_angle_alpha 90
_cell_angle_beta 94.605(4)
_cell_angle_gamma 90
_cell_formula_units_Z 2
_cell_length_a 8.3527(3)
_cell_length_b 5.6597(2)
_cell_length_c 16.8327(6)
_cell_measurement_reflns_used 2159
_cell_measurement_temperature 293(2)
_cell_measurement_theta_max 29.873
_cell_measurement_theta_min 3.289
_cell_volume 793.18(5)
_computing_cell_refinement 'CrysAlisPro 1.171.42.49 (Rigaku OD, 2022)'
_computing_data_collection 'CrysAlisPro 1.171.42.49 (Rigaku OD, 2022)'
_computing_data_reduction 'CrysAlisPro 1.171.42.49 (Rigaku OD, 2022)'
_computing_molecular_graphics DIAMOND
_computing_structure_refinement 'SHELXL-2018/3 (Sheldrick, 2018)'
_computing_structure_solution SHELXT
_diffrn_ambient_temperature 293(2)
_diffrn_detector_area_resol_mean 16.0630
_diffrn_measured_fraction_theta_full 0.999
_diffrn_measured_fraction_theta_max 0.999
_diffrn_measurement_device_type 'Xcalibur, Sapphire3'
_diffrn_measurement_method '\w scans'
_diffrn_radiation_type MoK\a
_diffrn_radiation_wavelength 0.71073
_diffrn_reflns_av_R_equivalents 0.0517
_diffrn_reflns_av_unetI/netI 0.0558
_diffrn_reflns_Laue_measured_fraction_full 0.999
_diffrn_reflns_Laue_measured_fraction_max 0.999
_diffrn_reflns_limit_h_max 10
_diffrn_reflns_limit_h_min -9
_diffrn_reflns_limit_k_max 7
_diffrn_reflns_limit_k_min -7
_diffrn_reflns_limit_l_max 21
_diffrn_reflns_limit_l_min -21
_diffrn_reflns_number 6049
_diffrn_reflns_point_group_measured_fraction_full 0.999
_diffrn_reflns_point_group_measured_fraction_max 0.999
_diffrn_reflns_theta_full 25.242
_diffrn_reflns_theta_max 27.494
_diffrn_reflns_theta_min 3.306
_diffrn_source 'fine-focus sealed X-ray tube'
_exptl_absorpt_coefficient_mu 9.380
_exptl_absorpt_correction_T_max 0.775
_exptl_absorpt_correction_T_min 0.673
_exptl_absorpt_correction_type gaussian
_exptl_absorpt_process_details
;
CrysAlisPro 1.171.42.49 (Rigaku Oxford Diffraction, 2022)
Numerical absorption correction based on gaussian integration over
a multifaceted crystal model
Empirical absorption correction using spherical harmonics,
implemented in SCALE3 ABSPACK scaling algorithm.
;
_exptl_crystal_colour green
_exptl_crystal_density_diffrn 3.829
_exptl_crystal_description plate
_exptl_crystal_F_000 874
_exptl_crystal_preparation 'Magnetic properties'
_exptl_crystal_recrystallization_method 'From the Melt'
_exptl_crystal_size_max 0.070
_exptl_crystal_size_mid 0.040
_exptl_crystal_size_min 0.030
_refine_diff_density_max 1.119
_refine_diff_density_min -1.034
_refine_diff_density_rms 0.181
_refine_ls_extinction_method none
_refine_ls_goodness_of_fit_ref 1.213
_refine_ls_hydrogen_treatment undef
_refine_ls_matrix_type full
_refine_ls_number_parameters 147
_refine_ls_number_reflns 1822
_refine_ls_number_restraints 0
_refine_ls_restrained_S_all 1.213
_refine_ls_R_factor_all 0.0542
_refine_ls_R_factor_gt 0.0381
_refine_ls_shift/su_max 0.000
_refine_ls_shift/su_mean 0.000
_refine_ls_structure_factor_coef Fsqd
_refine_ls_weighting_details 'w=1/[\s^2^(Fo^2^)+(0.0100P)^2^] where P=(Fo^2^+2Fc^2^)/3'
_refine_ls_weighting_scheme calc
_refine_ls_wR_factor_gt 0.0624
_refine_ls_wR_factor_ref 0.0664
_reflns_Friedel_coverage 0.000
_reflns_number_gt 1471
_reflns_number_total 1822
_reflns_threshold_expression 'I > 2\s(I)'
_cod_data_source_file d6dt00109b2.cif
_cod_data_source_block shelx
_cod_depositor_comments
;
The following automatic conversions were performed:

data item '_atom_sites_solution_secondary' value 'diffmap' was
changed to 'difmap'.

Automatic conversion script
Id: cif_fix_values 8170 2020-07-09 18:12:32Z antanas 

 Adding full bibliography for 7720346.cif.
;
_cod_original_sg_symbol_H-M 'P 2/c'
_cod_database_code 7720346
_shelx_shelxl_version_number 2018/3
_shelx_space_group_comment
;
The symmetry employed for this shelxl refinement is uniquely defined
by the following loop, which should always be used as a source of
symmetry information in preference to the above space-group names.
They are only intended as comments.
;
_shelx_estimated_absorpt_t_min 0.560
_shelx_estimated_absorpt_t_max 0.766
_exptl_absorpt_special_details
;
Empirical correction (ABSPACK) includes:
- Absorption correction using spherical harmonics
- Frame scaling
;

loop_
_space_group_symop_operation_xyz
'x, y, z'
'-x, y, -z+1/2'
'-x, -y, -z'
'x, -y, z-1/2'

loop_
_atom_site_label
_atom_site_type_symbol
_atom_site_fract_x
_atom_site_fract_y
_atom_site_fract_z
_atom_site_U_iso_or_equiv
_atom_site_adp_type
_atom_site_occupancy
_atom_site_site_symmetry_order
_atom_site_calc_flag
_atom_site_refinement_flags_posn
_atom_site_refinement_flags_adp
_atom_site_refinement_flags_occupancy
_atom_site_disorder_assembly
_atom_site_disorder_group
Cu1 Cu 0.500000 0.88451(14) 0.750000 0.0094(2) Uani 1 2 d S T P . .
Cu2 Cu 0.500000 0.39424(14) 0.750000 0.0126(2) Uani 1 2 d S T P . .
Cu3 Cu 0.46883(8) 0.67543(11) 0.57146(4) 0.01541(18) Uani 1 1 d . . . . .
Cu4 Cu 0.77548(8) 0.66215(11) 0.66320(4) 0.01356(18) Uani 1 1 d . . . . .
Cu5 Cu 1.000000 0.1649(2) 0.750000 0.0135(5) Uani 0.124(8) 2 d S T P . .
Ca1 Ca 1.000000 0.1649(2) 0.750000 0.0135(5) Uani 0.876(8) 2 d S T P . .
P1 P 0.35185(17) 0.8297(2) 0.39321(8) 0.0070(3) Uani 1 1 d . . . . .
P2 P 1.14463(17) 0.6898(2) 0.65766(8) 0.0102(3) Uani 1 1 d . . . . .
K1 K 0.219(3) 1.193(3) 0.5616(11) 0.0662(19) Uani 0.215(19) 1 d . . P . .
K2 K 0.1440(12) 1.2064(7) 0.5413(4) 0.0662(19) Uani 0.785(19) 1 d . . P . .
O1 O 0.5528(4) 0.6358(5) 0.67856(19) 0.0080(8) Uani 1 1 d . . . . .
O2 O 0.4657(4) 0.8575(5) 0.3245(2) 0.0118(8) Uani 1 1 d . . . . .
O3 O 0.3266(4) 1.0758(5) 0.4279(2) 0.0096(8) Uani 1 1 d . . . . .
O4 O 0.4414(4) 0.6701(5) 0.4565(2) 0.0108(8) Uani 1 1 d . . . . .
O5 O 0.1965(4) 0.7104(5) 0.3610(2) 0.0130(8) Uani 1 1 d . . . . .
O6 O 1.2467(4) 0.7344(6) 0.5878(2) 0.0186(9) Uani 1 1 d . . . . .
O7 O 1.1935(5) 0.8574(6) 0.7285(2) 0.0205(9) Uani 1 1 d . . . . .
O8 O 0.9719(5) 0.7531(6) 0.6251(2) 0.0217(10) Uani 1 1 d . . . . .
O9 O 1.1576(5) 0.4346(6) 0.6859(2) 0.0239(10) Uani 1 1 d . . . . .

loop_
_atom_site_aniso_label
_atom_site_aniso_U_11
_atom_site_aniso_U_22
_atom_site_aniso_U_33
_atom_site_aniso_U_23
_atom_site_aniso_U_13
_atom_site_aniso_U_12
Cu1 0.0161(6) 0.0052(4) 0.0074(5) 0.000 0.0046(4) 0.000
Cu2 0.0254(6) 0.0049(4) 0.0088(5) 0.000 0.0090(5) 0.000
Cu3 0.0125(4) 0.0274(4) 0.0064(4) 0.0009(3) 0.0013(3) 0.0076(3)
Cu4 0.0074(4) 0.0166(3) 0.0172(4) -0.0027(3) 0.0039(3) -0.0015(3)
Cu5 0.0101(9) 0.0139(8) 0.0165(9) 0.000 0.0002(6) 0.000
Ca1 0.0101(9) 0.0139(8) 0.0165(9) 0.000 0.0002(6) 0.000
P1 0.0091(7) 0.0057(6) 0.0064(7) 0.0000(5) 0.0015(6) -0.0003(5)
P2 0.0082(8) 0.0128(6) 0.0097(7) 0.0024(5) 0.0020(6) 0.0008(6)
K1 0.132(6) 0.0427(11) 0.028(2) 0.0075(13) 0.035(3) 0.034(2)
K2 0.132(6) 0.0427(11) 0.028(2) 0.0075(13) 0.035(3) 0.034(2)
O1 0.009(2) 0.0068(16) 0.0084(19) 0.0000(14) 0.0021(16) -0.0005(15)
O2 0.021(2) 0.0043(16) 0.012(2) -0.0006(14) 0.0090(18) 0.0014(16)
O3 0.012(2) 0.0052(16) 0.013(2) -0.0010(13) 0.0047(17) 0.0017(14)
O4 0.015(2) 0.0101(17) 0.0076(19) 0.0004(14) 0.0000(16) 0.0080(16)
O5 0.011(2) 0.0097(17) 0.017(2) -0.0033(15) -0.0024(17) -0.0036(15)
O6 0.009(2) 0.036(2) 0.012(2) 0.0070(17) 0.0056(17) 0.0050(18)
O7 0.024(3) 0.021(2) 0.016(2) -0.0032(17) -0.0008(19) 0.0004(19)
O8 0.007(2) 0.035(2) 0.023(2) 0.0161(18) 0.0020(19) 0.0009(18)
O9 0.022(3) 0.016(2) 0.033(3) 0.0094(17) -0.001(2) -0.0002(18)

loop_
_atom_type_symbol
_atom_type_description
_atom_type_scat_dispersion_real
_atom_type_scat_dispersion_imag
_atom_type_scat_source
O O 0.0106 0.0060 'International Tables Vol C Tables 4.2.6.8 and 6.1.1.4'
P P 0.1023 0.0942 'International Tables Vol C Tables 4.2.6.8 and 6.1.1.4'
K K 0.2009 0.2494 'International Tables Vol C Tables 4.2.6.8 and 6.1.1.4'
Cu Cu 0.3201 1.2651 'International Tables Vol C Tables 4.2.6.8 and 6.1.1.4'
Ca Ca 0.2262 0.3064 'International Tables Vol C Tables 4.2.6.8 and 6.1.1.4'

loop_
_geom_angle_atom_site_label_1
_geom_angle_atom_site_label_2
_geom_angle_atom_site_label_3
_geom_angle
_geom_angle_site_symmetry_1
_geom_angle_site_symmetry_3
_geom_angle_publ_flag
O1 Cu1 O1 86.03(19) . 2_656 ?
O1 Cu1 O2 175.19(15) . 4_576 ?
O1 Cu1 O2 95.32(13) 2_656 4_576 ?
O1 Cu1 O2 95.32(13) . 3_676 ?
O1 Cu1 O2 175.19(15) 2_656 3_676 ?
O2 Cu1 O2 83.71(18) 4_576 3_676 ?
O1 Cu1 Cu2 43.02(9) . . ?
O1 Cu1 Cu2 43.02(9) 2_656 . ?
O2 Cu1 Cu2 138.15(9) 4_576 . ?
O2 Cu1 Cu2 138.15(9) 3_676 . ?
O1 Cu1 Cu2 136.98(9) . 1_565 ?
O1 Cu1 Cu2 136.98(9) 2_656 1_565 ?
O2 Cu1 Cu2 41.85(9) 4_576 1_565 ?
O2 Cu1 Cu2 41.85(9) 3_676 1_565 ?
Cu2 Cu1 Cu2 180.0 . 1_565 ?
O1 Cu2 O1 87.72(19) . 2_656 ?
O1 Cu2 O2 93.78(13) . 3_666 ?
O1 Cu2 O2 175.09(15) 2_656 3_666 ?
O1 Cu2 O2 175.08(15) . 4_566 ?
O1 Cu2 O2 93.78(13) 2_656 4_566 ?
O2 Cu2 O2 85.11(19) 3_666 4_566 ?
O1 Cu2 Cu1 43.86(9) . . ?
O1 Cu2 Cu1 43.86(9) 2_656 . ?
O2 Cu2 Cu1 137.44(9) 3_666 . ?
O2 Cu2 Cu1 137.44(9) 4_566 . ?
O1 Cu2 Cu1 136.14(9) . 1_545 ?
O1 Cu2 Cu1 136.14(9) 2_656 1_545 ?
O2 Cu2 Cu1 42.56(9) 3_666 1_545 ?
O2 Cu2 Cu1 42.56(9) 4_566 1_545 ?
Cu1 Cu2 Cu1 180.0 . 1_545 ?
O1 Cu2 K1 81.5(3) . 1_545 ?
O1 Cu2 K1 124.3(3) 2_656 1_545 ?
O2 Cu2 K1 51.5(3) 3_666 1_545 ?
O2 Cu2 K1 101.4(3) 4_566 1_545 ?
Cu1 Cu2 K1 106.8(2) . 1_545 ?
Cu1 Cu2 K1 73.2(2) 1_545 1_545 ?
O1 Cu2 K1 124.3(3) . 2_646 ?
O1 Cu2 K1 81.5(3) 2_656 2_646 ?
O2 Cu2 K1 101.4(3) 3_666 2_646 ?
O2 Cu2 K1 51.5(3) 4_566 2_646 ?
Cu1 Cu2 K1 106.8(2) . 2_646 ?
Cu1 Cu2 K1 73.2(2) 1_545 2_646 ?
K1 Cu2 K1 146.5(5) 1_545 2_646 ?
O1 Cu3 O6 99.89(15) . 1_455 ?
O1 Cu3 O4 163.15(14) . . ?
O6 Cu3 O4 96.19(15) 1_455 . ?
O1 Cu3 O4 89.51(13) . 3_666 ?
O6 Cu3 O4 122.89(15) 1_455 3_666 ?
O4 Cu3 O4 77.47(14) . 3_666 ?
O1 Cu3 O3 81.02(14) . 3_676 ?
O6 Cu3 O3 129.86(14) 1_455 3_676 ?
O4 Cu3 O3 92.54(14) . 3_676 ?
O4 Cu3 O3 107.21(13) 3_666 3_676 ?
O1 Cu3 Cu4 40.75(10) . . ?
O6 Cu3 Cu4 138.79(11) 1_455 . ?
O4 Cu3 Cu4 124.40(11) . . ?
O4 Cu3 Cu4 77.53(10) 3_666 . ?
O3 Cu3 Cu4 50.33(9) 3_676 . ?
O1 Cu3 K1 97.4(4) . 1_545 ?
O6 Cu3 K1 63.7(4) 1_455 1_545 ?
O4 Cu3 K1 85.2(3) . 1_545 ?
O4 Cu3 K1 59.3(4) 3_666 1_545 ?
O3 Cu3 K1 166.5(4) 3_676 1_545 ?
Cu4 Cu3 K1 121.0(4) . 1_545 ?
O1 Cu3 K1 108.0(3) . . ?
O6 Cu3 K1 45.8(4) 1_455 . ?
O4 Cu3 K1 86.8(3) . . ?
O4 Cu3 K1 159.8(4) 3_666 . ?
O3 Cu3 K1 85.8(4) 3_676 . ?
Cu4 Cu3 K1 122.3(4) . . ?
K1 Cu3 K1 107.3(7) 1_545 . ?
O1 Cu3 K1 112.4(4) . 3_676 ?
O6 Cu3 K1 142.7(4) 1_455 3_676 ?
O4 Cu3 K1 54.6(4) . 3_676 ?
O4 Cu3 K1 77.0(3) 3_666 3_676 ?
O3 Cu3 K1 44.2(4) 3_676 3_676 ?
Cu4 Cu3 K1 71.7(4) . 3_676 ?
K1 Cu3 K1 126.5(3) 1_545 3_676 ?
K1 Cu3 K1 104.2(4) . 3_676 ?
O1 Cu3 K2 104.47(15) . 1_545 ?
O6 Cu3 K2 56.95(15) 1_455 1_545 ?
O4 Cu3 K2 80.19(13) . 1_545 ?
O4 Cu3 K2 66.11(15) 3_666 1_545 ?
O3 Cu3 K2 170.95(10) 3_676 1_545 ?
Cu4 Cu3 K2 130.33(13) . 1_545 ?
K1 Cu3 K2 9.4(3) 1_545 1_545 ?
K1 Cu3 K2 99.0(5) . 1_545 ?
K1 Cu3 K2 126.8(4) 3_676 1_545 ?
O1 Cu3 K2 102.92(18) . 3_676 ?
O6 Cu3 K2 151.32(16) 1_455 3_676 ?
O4 Cu3 K2 63.57(17) . 3_676 ?
O4 Cu3 K2 74.69(11) 3_666 3_676 ?
O3 Cu3 K2 39.71(11) 3_676 3_676 ?
Cu4 Cu3 K2 62.22(14) . 3_676 ?
K1 Cu3 K2 129.1(3) 1_545 3_676 ?
K1 Cu3 K2 109.6(4) . 3_676 ?
K1 Cu3 K2 9.6(3) 3_676 3_676 ?
K2 Cu3 K2 131.27(9) 1_545 3_676 ?
O8 Cu4 O1 162.97(15) . . ?
O8 Cu4 O7 95.75(16) . 2_756 ?
O1 Cu4 O7 88.71(14) . 2_756 ?
O8 Cu4 O5 95.28(15) . 3_666 ?
O1 Cu4 O5 94.06(13) . 3_666 ?
O7 Cu4 O5 131.27(14) 2_756 3_666 ?
O8 Cu4 O3 83.15(14) . 3_676 ?
O1 Cu4 O3 79.83(13) . 3_676 ?
O7 Cu4 O3 104.73(13) 2_756 3_676 ?
O5 Cu4 O3 123.67(13) 3_666 3_676 ?
O8 Cu4 Cu3 124.89(12) . . ?
O1 Cu4 Cu3 40.49(10) . . ?
O7 Cu4 Cu3 119.12(11) 2_756 . ?
O5 Cu4 Cu3 91.67(10) 3_666 . ?
O3 Cu4 Cu3 49.19(9) 3_676 . ?
O8 Cu4 K2 52.3(2) . 3_676 ?
O1 Cu4 K2 113.7(2) . 3_676 ?
O7 Cu4 K2 133.24(13) 2_756 3_676 ?
O5 Cu4 K2 89.41(11) 3_666 3_676 ?
O3 Cu4 K2 46.32(15) 3_676 3_676 ?
Cu3 Cu4 K2 73.24(17) . 3_676 ?
O8 Cu4 K1 62.0(4) . 3_676 ?
O1 Cu4 K1 103.7(4) . 3_676 ?
O7 Cu4 K1 135.7(3) 2_756 3_676 ?
O5 Cu4 K1 90.7(2) 3_666 3_676 ?
O3 Cu4 K1 39.5(3) 3_676 3_676 ?
Cu3 Cu4 K1 63.3(4) . 3_676 ?
K2 Cu4 K1 10.0(3) 3_676 3_676 ?
O9 Cu5 O9 98.40(19) . 2_756 ?
O9 Cu5 O7 161.11(14) . 2_746 ?
O9 Cu5 O7 89.59(13) 2_756 2_746 ?
O9 Cu5 O7 89.59(13) . 1_545 ?
O9 Cu5 O7 161.11(13) 2_756 1_545 ?
O7 Cu5 O7 88.13(18) 2_746 1_545 ?
O9 Cu5 K1 133.5(3) . 2_646 ?
O9 Cu5 K1 42.1(3) 2_756 2_646 ?
O7 Cu5 K1 62.1(3) 2_746 2_646 ?
O7 Cu5 K1 121.8(4) 1_545 2_646 ?
O9 Cu5 K1 42.1(3) . 1_645 ?
O9 Cu5 K1 133.5(3) 2_756 1_645 ?
O7 Cu5 K1 121.8(4) 2_746 1_645 ?
O7 Cu5 K1 62.1(3) 1_545 1_645 ?
K1 Cu5 K1 175.3(5) 2_646 1_645 ?
O9 Cu5 K2 128.11(14) . 2_646 ?
O9 Cu5 K2 45.76(13) 2_756 2_646 ?
O7 Cu5 K2 69.07(15) 2_746 2_646 ?
O7 Cu5 K2 116.47(14) 1_545 2_646 ?
K1 Cu5 K2 10.5(3) 2_646 2_646 ?
K1 Cu5 K2 168.0(3) 1_645 2_646 ?
O9 Cu5 K2 45.76(13) . 1_645 ?
O9 Cu5 K2 128.11(14) 2_756 1_645 ?
O7 Cu5 K2 116.47(14) 2_746 1_645 ?
O7 Cu5 K2 69.07(14) 1_545 1_645 ?
K1 Cu5 K2 168.0(3) 2_646 1_645 ?
K1 Cu5 K2 10.5(3) 1_645 1_645 ?
K2 Cu5 K2 172.93(12) 2_646 1_645 ?
O5 P1 O3 113.5(2) . . ?
O5 P1 O4 109.7(2) . . ?
O3 P1 O4 110.1(2) . . ?
O5 P1 O2 109.4(2) . . ?
O3 P1 O2 107.53(19) . . ?
O4 P1 O2 106.2(2) . . ?
O5 P1 K1 149.7(3) . 3_676 ?
O3 P1 K1 96.7(3) . 3_676 ?
O4 P1 K1 54.2(3) . 3_676 ?
O2 P1 K1 60.4(3) . 3_676 ?
O5 P1 K1 102.5(5) . . ?
O3 P1 K1 32.2(3) . . ?
O4 P1 K1 87.4(4) . . ?
O2 P1 K1 137.8(3) . . ?
K1 P1 K1 102.1(4) 3_676 . ?
O5 P1 K2 93.5(2) . . ?
O3 P1 K2 32.48(15) . . ?
O4 P1 K2 95.60(18) . . ?
O2 P1 K2 139.95(14) . . ?
K1 P1 K2 112.3(3) 3_676 . ?
K1 P1 K2 10.5(3) . . ?
O9 P2 O6 111.5(2) . . ?
O9 P2 O8 111.8(2) . . ?
O6 P2 O8 104.6(2) . . ?
O9 P2 O7 109.4(2) . . ?
O6 P2 O7 111.2(2) . . ?
O8 P2 O7 108.2(2) . . ?
O9 P2 K1 48.5(3) . 1_645 ?
O6 P2 K1 68.2(3) . 1_645 ?
O8 P2 K1 103.3(5) . 1_645 ?
O7 P2 K1 147.3(5) . 1_645 ?
O9 P2 K1 160.7(4) . 1_655 ?
O6 P2 K1 49.7(3) . 1_655 ?
O8 P2 K1 80.6(5) . 1_655 ?
O7 P2 K1 78.7(4) . 1_655 ?
K1 P2 K1 115.7(4) 1_645 1_655 ?
O9 P2 K2 53.58(18) . 1_645 ?
O6 P2 K2 70.20(17) . 1_645 ?
O8 P2 K2 91.4(2) . 1_645 ?
O7 P2 K2 158.7(2) . 1_645 ?
K1 P2 K2 11.9(4) 1_645 1_645 ?
K1 P2 K2 113.6(3) 1_655 1_645 ?
O9 P2 K2 163.60(18) . 1_655 ?
O6 P2 K2 53.87(16) . 1_655 ?
O8 P2 K2 69.5(2) . 1_655 ?
O7 P2 K2 84.74(18) . 1_655 ?
K1 P2 K2 115.1(3) 1_645 1_655 ?
K1 P2 K2 11.3(4) 1_655 1_655 ?
K2 P2 K2 110.61(15) 1_645 1_655 ?
K2 K1 O3 87.9(16) . . ?
K2 K1 O9 96.2(16) . 1_465 ?
O3 K1 O9 161.5(8) . 1_465 ?
K2 K1 O6 105(2) . 1_455 ?
O3 K1 O6 82.1(4) . 1_455 ?
O9 K1 O6 114.0(6) 1_465 1_455 ?
K2 K1 O4 138.6(18) . 3_676 ?
O3 K1 O4 64.9(5) . 3_676 ?
O9 K1 O4 101.3(8) 1_465 3_676 ?
O6 K1 O4 101.7(8) 1_455 3_676 ?
K2 K1 O6 90.7(16) . 1_465 ?
O3 K1 O6 110.5(6) . 1_465 ?
O9 K1 O6 51.6(3) 1_465 1_465 ?
O6 K1 O6 160.6(10) 1_455 1_465 ?
O4 K1 O6 72.3(5) 3_676 1_465 ?
K2 K1 O2 171.9(18) . 3_676 ?
O3 K1 O2 100.2(8) . 3_676 ?
O9 K1 O2 76.4(6) 1_465 3_676 ?
O6 K1 O2 75.6(6) 1_455 3_676 ?
O4 K1 O2 47.8(5) 3_676 3_676 ?
O6 K1 O2 87.3(6) 1_465 3_676 ?
K2 K1 P2 86.9(15) . 1_465 ?
O3 K1 P2 137.1(6) . 1_465 ?
O9 K1 P2 26.16(17) 1_465 1_465 ?
O6 K1 P2 140.1(6) 1_455 1_465 ?
O4 K1 P2 92.6(6) 3_676 1_465 ?
O6 K1 P2 27.19(14) 1_465 1_465 ?
O2 K1 P2 87.7(6) 3_676 1_465 ?
K2 K1 P2 97.9(19) . 1_455 ?
O3 K1 P2 107.1(5) . 1_455 ?
O9 K1 P2 90.2(4) 1_465 1_455 ?
O6 K1 P2 26.20(18) 1_455 1_455 ?
O4 K1 P2 119.0(8) 3_676 1_455 ?
O6 K1 P2 141.6(5) 1_465 1_455 ?
O2 K1 P2 78.9(5) 3_676 1_455 ?
P2 K1 P2 115.7(4) 1_465 1_455 ?
K2 K1 O7 110.8(19) . 1_455 ?
O3 K1 O7 128.8(6) . 1_455 ?
O9 K1 O7 66.3(4) 1_465 1_455 ?
O6 K1 O7 47.6(3) 1_455 1_455 ?
O4 K1 O7 110.6(8) 3_676 1_455 ?
O6 K1 O7 116.2(5) 1_465 1_455 ?
O2 K1 O7 63.4(4) 3_676 1_455 ?
P2 K1 O7 92.5(4) 1_465 1_455 ?
P2 K1 O7 26.52(14) 1_455 1_455 ?
K2 K1 O8 37.1(13) . 3_676 ?
O3 K1 O8 52.4(4) . 3_676 ?
O9 K1 O8 125.9(8) 1_465 3_676 ?
O6 K1 O8 105.7(7) 1_455 3_676 ?
O4 K1 O8 105.1(5) 3_676 3_676 ?
O6 K1 O8 93.8(5) 1_465 3_676 ?
O2 K1 O8 150.9(7) 3_676 3_676 ?
P2 K1 O8 106.2(6) 1_465 3_676 ?
P2 K1 O8 115.3(7) 1_455 3_676 ?
O7 K1 O8 138.7(8) 1_455 3_676 ?
K2 K1 Cu3 117.1(17) . 1_565 ?
O3 K1 Cu3 89.6(6) . 1_565 ?
O9 K1 Cu3 72.5(5) 1_465 1_565 ?
O6 K1 Cu3 136.9(10) 1_455 1_565 ?
O4 K1 Cu3 38.5(3) 3_676 1_565 ?
O6 K1 Cu3 33.8(2) 1_465 1_565 ?
O2 K1 Cu3 64.3(5) 3_676 1_565 ?
P2 K1 Cu3 56.0(3) 1_465 1_565 ?
P2 K1 Cu3 141.9(8) 1_455 1_565 ?
O7 K1 Cu3 118.7(7) 1_455 1_565 ?
O8 K1 Cu3 102.1(4) 3_676 1_565 ?
K1 K2 O3 76.9(15) . . ?
K1 K2 O9 69.3(15) . 1_465 ?
O3 K2 O9 141.8(4) . 1_465 ?
K1 K2 O6 61.7(16) . 1_455 ?
O3 K2 O6 76.20(17) . 1_455 ?
O9 K2 O6 101.8(3) 1_465 1_455 ?
K1 K2 O8 134.6(16) . 3_676 ?
O3 K2 O8 59.40(15) . 3_676 ?
O9 K2 O8 143.6(3) 1_465 3_676 ?
O6 K2 O8 113.75(18) 1_455 3_676 ?
K1 K2 O6 76.8(16) . 1_465 ?
O3 K2 O6 106.2(2) . 1_465 ?
O9 K2 O6 49.57(13) 1_465 1_465 ?
O6 K2 O6 136.9(4) 1_455 1_465 ?
O8 K2 O6 103.03(17) 3_676 1_465 ?
K1 K2 O8 96.2(16) . 1_455 ?
O3 K2 O8 112.73(15) . 1_455 ?
O9 K2 O8 88.60(14) 1_465 1_455 ?
O6 K2 O8 45.50(11) 1_455 1_455 ?
O8 K2 O8 110.5(3) 3_676 1_455 ?
O6 K2 O8 137.65(16) 1_465 1_455 ?
K1 K2 P2 81.2(15) . 1_465 ?
O3 K2 P2 132.4(2) . 1_465 ?
O9 K2 P2 26.46(8) 1_465 1_465 ?
O6 K2 P2 127.4(3) 1_455 1_465 ?
O8 K2 P2 118.9(2) 3_676 1_465 ?
O6 K2 P2 26.79(7) 1_465 1_465 ?
O8 K2 P2 111.27(12) 1_455 1_465 ?
K1 K2 O5 122.1(16) . 3_576 ?
O3 K2 O5 159.0(4) . 3_576 ?
O9 K2 O5 59.23(13) 1_465 3_576 ?
O6 K2 O5 103.67(14) 1_455 3_576 ?
O8 K2 O5 103.1(3) 3_676 3_576 ?
O6 K2 O5 88.34(13) 1_465 3_576 ?
O8 K2 O5 59.81(13) 1_455 3_576 ?
P2 K2 O5 64.67(9) 1_465 3_576 ?
K1 K2 P2 70.8(16) . 1_455 ?
O3 K2 P2 101.22(18) . 1_455 ?
O9 K2 P2 84.25(16) 1_465 1_455 ?
O6 K2 P2 25.24(8) 1_455 1_455 ?
O8 K2 P2 126.1(2) 3_676 1_455 ?
O6 K2 P2 130.8(3) 1_465 1_455 ?
O8 K2 P2 25.90(8) 1_455 1_455 ?
P2 K2 P2 110.61(15) 1_465 1_455 ?
O5 K2 P2 79.15(10) 3_576 1_455 ?
K1 K2 K2 132.4(17) . 3_576 ?
O3 K2 K2 86.84(17) . 3_576 ?
O9 K2 K2 129.3(3) 1_465 3_576 ?
O6 K2 K2 71.08(15) 1_455 3_576 ?
O8 K2 K2 60.7(3) 3_676 3_576 ?
O6 K2 K2 150.7(5) 1_465 3_576 ?
O8 K2 K2 49.78(12) 1_455 3_576 ?
P2 K2 K2 137.0(4) 1_465 3_576 ?
O5 K2 K2 73.5(3) 3_576 3_576 ?
P2 K2 K2 69.06(12) 1_455 3_576 ?
K1 K2 Cu4 105.1(16) . 3_676 ?
O3 K2 Cu4 38.01(10) . 3_676 ?
O9 K2 Cu4 138.08(16) 1_465 3_676 ?
O6 K2 Cu4 111.79(13) 1_455 3_676 ?
O8 K2 Cu4 30.89(8) 3_676 3_676 ?
O6 K2 Cu4 88.51(11) 1_465 3_676 ?
O8 K2 Cu4 132.9(2) 1_455 3_676 ?
P2 K2 Cu4 113.13(11) 1_465 3_676 ?
O5 K2 Cu4 130.5(3) 3_576 3_676 ?
P2 K2 Cu4 134.79(11) 1_455 3_676 ?
K2 K2 Cu4 86.2(2) 3_576 3_676 ?
Cu3 O1 Cu2 127.01(18) . . ?
Cu3 O1 Cu4 98.76(15) . . ?
Cu2 O1 Cu4 114.96(17) . . ?
Cu3 O1 Cu1 114.96(16) . . ?
Cu2 O1 Cu1 93.13(14) . . ?
Cu4 O1 Cu1 107.61(16) . . ?
P1 O2 Cu2 122.43(19) . 3_666 ?
P1 O2 Cu1 132.6(2) . 3_676 ?
Cu2 O2 Cu1 95.59(14) 3_666 3_676 ?
P1 O2 K1 94.0(3) . 3_676 ?
Cu2 O2 K1 99.7(3) 3_666 3_676 ?
Cu1 O2 K1 107.4(3) 3_676 3_676 ?
P1 O3 Cu3 116.79(19) . 3_676 ?
P1 O3 Cu4 113.33(19) . 3_676 ?
Cu3 O3 Cu4 80.47(10) 3_676 3_676 ?
P1 O3 K1 129.4(4) . . ?
Cu3 O3 K1 99.0(6) 3_676 . ?
Cu4 O3 K1 106.7(5) 3_676 . ?
P1 O3 K2 129.4(2) . . ?
Cu3 O3 K2 108.0(2) 3_676 . ?
Cu4 O3 K2 95.7(2) 3_676 . ?
K1 O3 K2 15.2(5) . . ?
P1 O4 Cu3 134.0(2) . . ?
P1 O4 Cu3 122.52(19) . 3_666 ?
Cu3 O4 Cu3 102.53(14) . 3_666 ?
P1 O4 K1 100.9(4) . 3_676 ?
Cu3 O4 K1 93.5(4) . 3_676 ?
Cu3 O4 K1 82.2(3) 3_666 3_676 ?
P1 O5 Cu4 113.4(2) . 3_666 ?
P1 O5 Ca1 129.26(18) . 3_666 ?
Cu4 O5 Ca1 102.08(13) 3_666 3_666 ?
P1 O5 K2 119.0(2) . 3_576 ?
Cu4 O5 K2 109.30(13) 3_666 3_576 ?
Ca1 O5 K2 78.38(18) 3_666 3_576 ?
P2 O6 Cu3 133.2(2) . 1_655 ?
P2 O6 K1 104.1(4) . 1_655 ?
Cu3 O6 K1 102.6(6) 1_655 1_655 ?
P2 O6 K2 100.89(19) . 1_655 ?
Cu3 O6 K2 112.9(2) 1_655 1_655 ?
K1 O6 K2 13.4(5) 1_655 1_655 ?
P2 O6 K1 84.6(3) . 1_645 ?
Cu3 O6 K1 82.5(5) 1_655 1_645 ?
K1 O6 K1 160.6(10) 1_655 1_645 ?
K2 O6 K1 148.9(7) 1_655 1_645 ?
P2 O6 K2 83.01(17) . 1_645 ?
Cu3 O6 K2 92.6(2) 1_655 1_645 ?
K1 O6 K2 149.6(7) 1_655 1_645 ?
K2 O6 K2 136.9(4) 1_655 1_645 ?
K1 O6 K2 12.6(4) 1_645 1_645 ?
P2 O7 Cu4 110.29(19) . 2_756 ?
P2 O7 Cu5 114.6(2) . 1_565 ?
Cu4 O7 Cu5 106.37(15) 2_756 1_565 ?
P2 O7 K1 74.8(4) . 1_655 ?
Cu4 O7 K1 169.2(5) 2_756 1_655 ?
Cu5 O7 K1 79.1(3) 1_565 1_655 ?
P2 O8 Cu4 129.2(2) . . ?
P2 O8 K2 126.3(3) . 3_676 ?
Cu4 O8 K2 96.8(2) . 3_676 ?
P2 O8 K2 84.6(2) . 1_655 ?
Cu4 O8 K2 141.1(2) . 1_655 ?
K2 O8 K2 69.5(3) 3_676 1_655 ?
P2 O8 K1 134.4(4) . 3_676 ?
Cu4 O8 K1 89.0(4) . 3_676 ?
K2 O8 K1 8.3(4) 3_676 3_676 ?
K2 O8 K1 74.1(4) 1_655 3_676 ?
P2 O9 Cu5 137.4(2) . . ?
P2 O9 K1 105.3(4) . 1_645 ?
Cu5 O9 K1 100.6(5) . 1_645 ?
P2 O9 K2 100.0(2) . 1_645 ?
Cu5 O9 K2 96.74(16) . 1_645 ?
K1 O9 K2 14.5(5) 1_645 1_645 ?

loop_
_geom_bond_atom_site_label_1
_geom_bond_atom_site_label_2
_geom_bond_distance
_geom_bond_site_symmetry_2
_geom_bond_publ_flag
Cu1 O1 1.925(3) . ?
Cu1 O1 1.925(3) 2_656 ?
Cu1 O2 1.960(3) 4_576 ?
Cu1 O2 1.960(3) 3_676 ?
Cu1 Cu2 2.7748(11) . ?
Cu1 Cu2 2.8849(11) 1_565 ?
Cu2 O1 1.896(3) . ?
Cu2 O1 1.896(3) 2_656 ?
Cu2 O2 1.934(3) 3_666 ?
Cu2 O2 1.934(3) 4_566 ?
Cu2 K1 3.96(3) 1_545 ?
Cu2 K1 3.96(3) 2_646 ?
Cu3 O1 1.894(3) . ?
Cu3 O6 1.927(4) 1_455 ?
Cu3 O4 1.931(3) . ?
Cu3 O4 2.159(3) 3_666 ?
Cu3 O3 2.213(3) 3_676 ?
Cu3 Cu4 2.8837(10) . ?
Cu3 K1 3.43(2) 1_545 ?
Cu3 K1 3.59(2) . ?
Cu3 K1 3.65(2) 3_676 ?
Cu3 K2 3.800(8) 1_545 ?
Cu3 K2 3.937(7) 3_676 ?
Cu4 O8 1.881(4) . ?
Cu4 O1 1.905(4) . ?
Cu4 O7 2.130(4) 2_756 ?
Cu4 O5 2.164(3) 3_666 ?
Cu4 O3 2.251(3) 3_676 ?
Cu4 K2 3.638(4) 3_676 ?
Cu4 K1 3.876(17) 3_676 ?
Cu5 O9 2.336(4) . ?
Cu5 O9 2.336(4) 2_756 ?
Cu5 O7 2.422(4) 2_746 ?
Cu5 O7 2.422(4) 1_545 ?
Cu5 K1 3.789(16) 2_646 ?
Cu5 K1 3.789(16) 1_645 ?
Cu5 K2 3.810(4) 2_646 ?
Cu5 K2 3.810(4) 1_645 ?
P1 O5 1.523(4) . ?
P1 O3 1.531(3) . ?
P1 O4 1.543(3) . ?
P1 O2 1.564(3) . ?
P1 K1 3.61(3) 3_676 ?
P1 K1 3.740(15) . ?
P1 K2 3.804(4) . ?
P2 O9 1.522(3) . ?
P2 O6 1.528(4) . ?
P2 O8 1.544(4) . ?
P2 O7 1.553(4) . ?
P2 K1 3.329(15) 1_645 ?
P2 K1 3.355(16) 1_655 ?
P2 K2 3.364(4) 1_645 ?
P2 K2 3.519(5) 1_655 ?
K1 K2 0.69(2) . ?
K1 O3 2.576(16) . ?
K1 O9 2.586(16) 1_465 ?
K1 O6 2.637(16) 1_455 ?
K1 O4 2.98(3) 3_676 ?
K1 O6 3.104(17) 1_465 ?
K1 O2 3.14(3) 3_676 ?
K1 O7 3.410(17) 1_455 ?
K1 O8 3.42(2) 3_676 ?
K2 O3 2.644(5) . ?
K2 O9 2.749(6) 1_465 ?
K2 O6 2.894(7) 1_455 ?
K2 O8 2.899(9) 3_676 ?
K2 O6 3.189(6) 1_465 ?
K2 O8 3.311(5) 1_455 ?
K2 O5 3.429(8) 3_576 ?
K2 K2 3.556(17) 3_576 ?
